data_7056823
loop_
_publ_author_name
'T\"umer, Yasemin'
'Asmafiliz, Nuran'
'Zeyrek, C. Tu\(grul'
'K\?il\?i\,c, Zeynel'
'A\,c\?ik, Leyla'
'\,Celik, S. P\?inar'
'T\"urk, Mustafa'
'\,Ca\(gda\,s Tunal\?i, B.'
'\"Unver, H\"useyin'
'H\"okelek, Tuncer'

_publ_section_title
;
 Syntheses, spectroscopic and crystallographic characterizations of cis-
 and trans-dispirocyclic ferrocenylphosphazenes: molecular dockings,
 cytotoxic and antimicrobial activities
;
_journal_issue 3
_journal_name_full 'New Journal of Chemistry'
_journal_page_first 1740
_journal_paper_doi 10.1039/C7NJ03643D
_journal_volume 42
_journal_year 2018
_chemical_formula_moiety 'C30 H40 Cl2 Fe2 N7 P3'
_chemical_formula_sum 'C30 H40 Cl2 Fe2 N7 P3'
_chemical_formula_weight 774.22
_space_group_IT_number 2
_space_group_name_Hall '-P 1'
_space_group_name_H-M_alt 'P -1'
_symmetry_cell_setting triclinic
_symmetry_space_group_name_Hall '-P 1'
_symmetry_space_group_name_H-M 'P -1'
_atom_sites_solution_hydrogens geom
_atom_sites_solution_primary direct
_atom_sites_solution_secondary difmap
_audit_creation_method SHELXL-97
_audit_update_record
;
2017-01-17 deposited with the CCDC.
2017-12-18 downloaded from the CCDC.
;
_cell_angle_alpha 94.870(3)
_cell_angle_beta 94.937(3)
_cell_angle_gamma 118.558(4)
_cell_formula_units_Z 2
_cell_length_a 12.0597(3)
_cell_length_b 12.0704(3)
_cell_length_c 13.6777(4)
_cell_measurement_reflns_used 9030
_cell_measurement_temperature 296(2)
_cell_measurement_theta_max 28.30
_cell_measurement_theta_min 3.35
_cell_volume 1724.11(11)
_computing_cell_refinement 'SAINT (Bruker, 2007)'
_computing_data_collection 'APEX2 (Bruker, 2007)'
_computing_data_reduction SAINT
_computing_molecular_graphics 'Ortep-3 for Windows (Farrugia, 1997)'
_computing_publication_material 'WinGX publication routines (Farrugia, 1999) and PLATON (Spek, 2003)'
_computing_structure_refinement 'SHELXL97 (Sheldrick, 2008)'
_computing_structure_solution 'SHELXS97 (Sheldrick, 2008)'
_diffrn_ambient_temperature 296(2)
_diffrn_measured_fraction_theta_full 0.992
_diffrn_measured_fraction_theta_max 0.992
_diffrn_measurement_device_type 'Bruker APEX-II CCD'
_diffrn_measurement_method '\f and \w scans'
_diffrn_radiation_monochromator graphite
_diffrn_radiation_source 'fine-focus sealed tube'
_diffrn_radiation_type MoK\a
_diffrn_radiation_wavelength 0.71073
_diffrn_reflns_av_R_equivalents 0.0387
_diffrn_reflns_av_sigmaI/netI 0.0256
_diffrn_reflns_limit_h_max 16
_diffrn_reflns_limit_h_min -16
_diffrn_reflns_limit_k_max 16
_diffrn_reflns_limit_k_min -16
_diffrn_reflns_limit_l_max 16
_diffrn_reflns_limit_l_min -18
_diffrn_reflns_number 49941
_diffrn_reflns_theta_full 28.32
_diffrn_reflns_theta_max 28.32
_diffrn_reflns_theta_min 3.35
_exptl_absorpt_coefficient_mu 1.168
_exptl_absorpt_correction_T_max 0.9157
_exptl_absorpt_correction_T_min 0.8581
_exptl_absorpt_correction_type multi-scan
_exptl_absorpt_process_details 'SADABS; Bruker, 2012'
_exptl_crystal_colour orange
_exptl_crystal_density_diffrn 1.491
_exptl_crystal_density_method 'not measured'
_exptl_crystal_description prism
_exptl_crystal_F_000 800
_exptl_crystal_size_max 0.13
_exptl_crystal_size_mid 0.10
_exptl_crystal_size_min 0.08
_refine_diff_density_max 0.623
_refine_diff_density_min -1.253
_refine_diff_density_rms 0.211
_refine_ls_extinction_method none
_refine_ls_goodness_of_fit_ref 1.185
_refine_ls_hydrogen_treatment constr
_refine_ls_matrix_type full
_refine_ls_number_parameters 399
_refine_ls_number_reflns 8535
_refine_ls_number_restraints 0
_refine_ls_restrained_S_all 1.185
_refine_ls_R_factor_all 0.0670
_refine_ls_R_factor_gt 0.0547
_refine_ls_shift/su_max 0.001
_refine_ls_shift/su_mean 0.000
_refine_ls_structure_factor_coef Fsqd
_refine_ls_weighting_details 'calc w=1/[\s^2^(Fo^2^)+(0.0653P)^2^+2.1152P] where P=(Fo^2^+2Fc^2^)/3'
_refine_ls_weighting_scheme calc
_refine_ls_wR_factor_gt 0.1347
_refine_ls_wR_factor_ref 0.1457
_reflns_number_gt 7113
_reflns_number_total 8535
_reflns_threshold_expression I>2\s(I)
_cod_data_source_file c7nj03643d2.cif
_cod_data_source_block yasemin11_a
_cod_depositor_comments 'Adding full bibliography for 7056822--7056825.cif.'
_cod_database_code 7056823

loop_
_symmetry_equiv_pos_as_xyz
'x, y, z'
'-x, -y, -z'

loop_
_atom_site_label
_atom_site_type_symbol
_atom_site_fract_x
_atom_site_fract_y
_atom_site_fract_z
_atom_site_U_iso_or_equiv
_atom_site_adp_type
_atom_site_occupancy
_atom_site_symmetry_multiplicity
_atom_site_calc_flag
_atom_site_refinement_flags
Fe1 Fe 0.21558(4) 0.45219(4) 0.28665(3) 0.03343(12) Uani 1 1 d .
Fe2 Fe -0.22109(4) 0.59351(4) 0.20013(3) 0.03091(12) Uani 1 1 d .
P1 P 0.26973(6) 0.98885(6) 0.34382(5) 0.02408(14) Uani 1 1 d .
P2 P 0.26370(7) 1.02966(7) 0.14856(5) 0.02783(16) Uani 1 1 d .
P3 P 0.44081(6) 0.96350(6) 0.22631(5) 0.02529(15) Uani 1 1 d .
Cl1 Cl 0.30485(10) 1.19635(8) 0.09777(7) 0.0498(2) Uani 1 1 d .
Cl2 Cl 0.10939(9) 0.91241(11) 0.04630(7) 0.0635(3) Uani 1 1 d .
N1 N 0.2177(3) 1.0349(3) 0.25211(18) 0.0359(6) Uani 1 1 d .
N2 N 0.3760(2) 0.9504(2) 0.32364(17) 0.0302(5) Uani 1 1 d .
N3 N 0.3717(3) 0.9974(3) 0.13459(18) 0.0392(6) Uani 1 1 d .
N4 N 0.1440(2) 0.8696(2) 0.37897(17) 0.0309(5) Uani 1 1 d .
N5 N 0.3270(3) 1.1022(3) 0.44076(19) 0.0385(6) Uani 1 1 d .
N6 N 0.5944(2) 1.0719(2) 0.2478(2) 0.0359(5) Uani 1 1 d .
N7 N 0.4457(2) 0.8321(2) 0.1928(2) 0.0323(5) Uani 1 1 d .
C1 C 0.3451(4) 1.0570(4) 0.5352(2) 0.0484(8) Uani 1 1 d .
H1A H 0.3808 1.1278 0.5888 0.058 Uiso 1 1 calc R
H1B H 0.4050 1.0253 0.5308 0.058 Uiso 1 1 calc R
C2 C 0.2185(4) 0.9511(4) 0.5579(2) 0.0511(9) Uani 1 1 d .
H2A H 0.2326 0.9257 0.6212 0.061 Uiso 1 1 calc R
H2B H 0.1590 0.9832 0.5631 0.061 Uiso 1 1 calc R
C3 C 0.1611(3) 0.8363(3) 0.4782(2) 0.0439(8) Uani 1 1 d .
H3A H 0.2162 0.7985 0.4783 0.053 Uiso 1 1 calc R
H3B H 0.0790 0.7734 0.4931 0.053 Uiso 1 1 calc R
C4 C 0.0641(3) 0.7574(3) 0.3035(2) 0.0360(6) Uani 1 1 d .
H4A H 0.0896 0.6931 0.3108 0.043 Uiso 1 1 calc R
H4B H 0.0778 0.7818 0.2380 0.043 Uiso 1 1 calc R
C5 C -0.0752(3) 0.7017(3) 0.3125(2) 0.0328(6) Uani 1 1 d .
C6 C -0.1572(3) 0.5799(3) 0.3400(2) 0.0381(7) Uani 1 1 d .
H6 H -0.1331 0.5210 0.3579 0.046 Uiso 1 1 calc R
C7 C -0.2824(3) 0.5648(4) 0.3351(3) 0.0475(8) Uani 1 1 d .
H7 H -0.3545 0.4938 0.3484 0.057 Uiso 1 1 calc R
C8 C -0.2776(3) 0.6761(4) 0.3067(3) 0.0518(9) Uani 1 1 d .
H8 H -0.3462 0.6914 0.2984 0.062 Uiso 1 1 calc R
C9 C -0.1501(3) 0.7617(3) 0.2928(3) 0.0461(8) Uani 1 1 d .
H9 H -0.1210 0.8423 0.2742 0.055 Uiso 1 1 calc R
C10 C -0.2334(4) 0.4501(4) 0.1004(3) 0.0515(9) Uani 1 1 d .
H10 H -0.2178 0.3846 0.1151 0.062 Uiso 1 1 calc R
C11 C -0.3522(3) 0.4475(4) 0.0952(3) 0.0545(10) Uani 1 1 d .
H11 H -0.4286 0.3794 0.1059 0.065 Uiso 1 1 calc R
C12 C -0.3354(4) 0.5653(4) 0.0710(3) 0.0525(9) Uani 1 1 d .
H12 H -0.3984 0.5888 0.0634 0.063 Uiso 1 1 calc R
C13 C -0.2048(4) 0.6418(4) 0.0605(3) 0.0503(9) Uani 1 1 d .
H13 H -0.1673 0.7240 0.0442 0.060 Uiso 1 1 calc R
C14 C -0.1423(3) 0.5708(4) 0.0790(2) 0.0467(8) Uani 1 1 d .
H14 H -0.0561 0.5983 0.0775 0.056 Uiso 1 1 calc R
C15 C 0.2808(6) 1.1918(5) 0.4508(4) 0.0801(16) Uani 1 1 d .
H15A H 0.2741 1.2199 0.3880 0.120 Uiso 1 1 calc R
H15B H 0.3390 1.2638 0.4990 0.120 Uiso 1 1 calc R
H15C H 0.1983 1.1517 0.4721 0.120 Uiso 1 1 calc R
C16 C 0.6745(3) 1.0704(4) 0.1731(3) 0.0463(8) Uani 1 1 d .
H16A H 0.7623 1.1356 0.1955 0.056 Uiso 1 1 calc R
H16B H 0.6460 1.0891 0.1113 0.056 Uiso 1 1 calc R
C17 C 0.6667(3) 0.9407(4) 0.1563(3) 0.0465(8) Uani 1 1 d .
H17A H 0.6984 0.9241 0.2178 0.056 Uiso 1 1 calc R
H17B H 0.7207 0.9415 0.1076 0.056 Uiso 1 1 calc R
C18 C 0.5306(3) 0.8345(3) 0.1205(3) 0.0430(7) Uani 1 1 d .
H18A H 0.5004 0.8477 0.0569 0.052 Uiso 1 1 calc R
H18B H 0.5291 0.7531 0.1118 0.052 Uiso 1 1 calc R
C19 C 0.3265(3) 0.7095(3) 0.1862(3) 0.0361(6) Uani 1 1 d .
H19A H 0.2965 0.6707 0.1174 0.043 Uiso 1 1 calc R
H19B H 0.2612 0.7246 0.2112 0.043 Uiso 1 1 calc R
C20 C 0.3485(3) 0.6206(3) 0.2455(2) 0.0318(6) Uani 1 1 d .
C21 C 0.3608(3) 0.6277(3) 0.3501(3) 0.0454(8) Uani 1 1 d .
H21 H 0.3536 0.6866 0.3939 0.054 Uiso 1 1 calc R
C22 C 0.3859(4) 0.5294(4) 0.3770(3) 0.0528(9) Uani 1 1 d .
H22 H 0.3984 0.5133 0.4412 0.063 Uiso 1 1 calc R
C23 C 0.3885(3) 0.4608(3) 0.2893(3) 0.0454(8) Uani 1 1 d .
H23 H 0.4026 0.3913 0.2854 0.054 Uiso 1 1 calc R
C24 C 0.3659(3) 0.5163(3) 0.2080(3) 0.0365(6) Uani 1 1 d .
H24 H 0.3629 0.4897 0.1415 0.044 Uiso 1 1 calc R
C25 C 0.0831(4) 0.3218(5) 0.3597(4) 0.0703(14) Uani 1 1 d .
H25 H 0.0997 0.2996 0.4205 0.084 Uiso 1 1 calc R
C26 C 0.0820(4) 0.2629(4) 0.2657(4) 0.0672(13) Uani 1 1 d .
H26 H 0.0969 0.1945 0.2537 0.081 Uiso 1 1 calc R
C27 C 0.0542(4) 0.3263(4) 0.1931(4) 0.0676(12) Uani 1 1 d .
H27 H 0.0485 0.3077 0.1249 0.081 Uiso 1 1 calc R
C28 C 0.0365(3) 0.4240(4) 0.2437(4) 0.0583(10) Uani 1 1 d .
H28 H 0.0163 0.4800 0.2143 0.070 Uiso 1 1 calc R
C29 C 0.0549(4) 0.4200(5) 0.3453(4) 0.0618(11) Uani 1 1 d .
H29 H 0.0493 0.4736 0.3952 0.074 Uiso 1 1 calc R
C30 C 0.6211(4) 1.2008(3) 0.2859(4) 0.0608(11) Uani 1 1 d .
H30A H 0.5726 1.1968 0.3389 0.091 Uiso 1 1 calc R
H30B H 0.5976 1.2372 0.2335 0.091 Uiso 1 1 calc R
H30C H 0.7104 1.2529 0.3101 0.091 Uiso 1 1 calc R

loop_
_atom_site_aniso_label
_atom_site_aniso_U_11
_atom_site_aniso_U_22
_atom_site_aniso_U_33
_atom_site_aniso_U_23
_atom_site_aniso_U_13
_atom_site_aniso_U_12
Fe1 0.0294(2) 0.0284(2) 0.0440(3) 0.00858(17) 0.01193(18) 0.01370(17)
Fe2 0.02201(19) 0.0353(2) 0.0304(2) 0.00151(16) 0.00063(15) 0.01105(17)
P1 0.0239(3) 0.0274(3) 0.0215(3) 0.0040(2) 0.0038(2) 0.0128(3)
P2 0.0292(3) 0.0325(4) 0.0237(3) 0.0089(3) 0.0034(3) 0.0159(3)
P3 0.0263(3) 0.0260(3) 0.0270(3) 0.0089(3) 0.0078(3) 0.0141(3)
Cl1 0.0674(6) 0.0414(4) 0.0519(5) 0.0217(4) 0.0149(4) 0.0322(4)
Cl2 0.0431(5) 0.0697(6) 0.0414(5) 0.0054(4) -0.0088(4) 0.0016(4)
N1 0.0403(14) 0.0546(16) 0.0292(12) 0.0139(11) 0.0091(10) 0.0343(13)
N2 0.0332(12) 0.0411(13) 0.0254(11) 0.0121(9) 0.0090(9) 0.0236(11)
N3 0.0511(16) 0.0605(17) 0.0262(12) 0.0170(11) 0.0136(11) 0.0403(14)
N4 0.0234(11) 0.0383(13) 0.0217(10) 0.0033(9) 0.0030(8) 0.0080(10)
N5 0.0526(16) 0.0342(13) 0.0304(12) -0.0003(10) 0.0029(11) 0.0238(12)
N6 0.0307(12) 0.0270(12) 0.0450(14) 0.0080(10) 0.0090(11) 0.0091(10)
N7 0.0297(12) 0.0259(11) 0.0451(14) 0.0081(10) 0.0152(10) 0.0145(10)
C1 0.055(2) 0.050(2) 0.0306(15) -0.0035(14) -0.0078(14) 0.0217(17)
C2 0.060(2) 0.063(2) 0.0261(15) 0.0076(15) 0.0068(15) 0.0261(19)
C3 0.0447(18) 0.0470(18) 0.0297(15) 0.0144(13) 0.0074(13) 0.0124(15)
C4 0.0239(13) 0.0412(16) 0.0323(14) -0.0020(12) 0.0058(11) 0.0084(12)
C5 0.0223(12) 0.0369(15) 0.0305(14) -0.0011(11) 0.0020(10) 0.0089(11)
C6 0.0254(13) 0.0492(18) 0.0322(14) 0.0086(13) 0.0054(11) 0.0116(13)
C7 0.0253(14) 0.067(2) 0.0376(17) 0.0025(15) 0.0091(12) 0.0130(15)
C8 0.0342(17) 0.067(2) 0.054(2) -0.0140(18) 0.0033(15) 0.0284(17)
C9 0.0387(17) 0.0410(17) 0.053(2) -0.0095(15) 0.0004(15) 0.0183(15)
C10 0.058(2) 0.051(2) 0.0404(18) -0.0090(15) -0.0021(16) 0.0265(18)
C11 0.0346(17) 0.055(2) 0.0420(19) -0.0081(16) -0.0052(14) 0.0010(16)
C12 0.0401(18) 0.072(3) 0.0415(18) 0.0015(17) -0.0101(15) 0.0276(18)
C13 0.0462(19) 0.061(2) 0.0361(17) 0.0159(16) -0.0008(14) 0.0198(17)
C14 0.0343(16) 0.062(2) 0.0352(16) 0.0008(15) 0.0041(13) 0.0183(16)
C15 0.138(5) 0.073(3) 0.057(3) 0.002(2) 0.011(3) 0.075(4)
C16 0.0331(16) 0.0503(19) 0.051(2) 0.0196(16) 0.0197(14) 0.0129(15)
C17 0.0379(17) 0.061(2) 0.0477(19) 0.0101(16) 0.0219(15) 0.0266(16)
C18 0.0494(19) 0.0437(18) 0.0434(17) 0.0040(14) 0.0180(15) 0.0271(16)
C19 0.0284(14) 0.0269(14) 0.0498(18) 0.0041(12) 0.0027(12) 0.0116(12)
C20 0.0247(13) 0.0252(13) 0.0418(15) 0.0026(11) 0.0062(11) 0.0094(11)
C21 0.0451(18) 0.0394(17) 0.0409(17) -0.0036(14) 0.0039(14) 0.0141(15)
C22 0.047(2) 0.051(2) 0.051(2) 0.0136(16) -0.0053(16) 0.0168(17)
C23 0.0310(15) 0.0389(17) 0.070(2) 0.0142(16) 0.0085(15) 0.0189(14)
C24 0.0285(14) 0.0311(14) 0.0503(18) 0.0051(13) 0.0132(13) 0.0138(12)
C25 0.055(2) 0.070(3) 0.109(4) 0.054(3) 0.051(3) 0.036(2)
C26 0.044(2) 0.0283(17) 0.125(4) 0.014(2) 0.030(2) 0.0107(16)
C27 0.039(2) 0.052(2) 0.081(3) -0.008(2) 0.004(2) 0.0014(18)
C28 0.0324(17) 0.048(2) 0.092(3) 0.014(2) 0.0029(18) 0.0183(16)
C29 0.048(2) 0.073(3) 0.082(3) 0.019(2) 0.032(2) 0.039(2)
C30 0.046(2) 0.0324(17) 0.092(3) 0.0044(19) 0.013(2) 0.0095(16)

loop_
_atom_type_symbol
_atom_type_description
_atom_type_scat_dispersion_real
_atom_type_scat_dispersion_imag
_atom_type_scat_source
C C 0.0030 0.0020 'International Tables Vol C Tables 4.2.6.8 and 6.1.1.4'
H H 0.0000 0.0000 'International Tables Vol C Tables 4.2.6.8 and 6.1.1.4'
Cl Cl 0.1480 0.1590 'International Tables Vol C Tables 4.2.6.8 and 6.1.1.4'
Fe Fe 0.3460 0.8440 'International Tables Vol C Tables 4.2.6.8 and 6.1.1.4'
N N 0.0060 0.0030 'International Tables Vol C Tables 4.2.6.8 and 6.1.1.4'
P P 0.1020 0.0940 'International Tables Vol C Tables 4.2.6.8 and 6.1.1.4'

loop_
_geom_angle_atom_site_label_1
_geom_angle_atom_site_label_2
_geom_angle_atom_site_label_3
_geom_angle
C23 Fe1 C27 125.36(18)
C23 Fe1 C29 153.61(18)
C27 Fe1 C29 68.1(2)
C23 Fe1 C22 40.52(17)
C27 Fe1 C22 161.76(19)
C29 Fe1 C22 119.85(19)
C23 Fe1 C25 118.62(16)
C27 Fe1 C25 68.1(2)
C29 Fe1 C25 40.29(17)
C22 Fe1 C25 106.4(2)
C23 Fe1 C28 164.04(18)
C27 Fe1 C28 41.03(19)
C29 Fe1 C28 40.04(19)
C22 Fe1 C28 154.88(19)
C25 Fe1 C28 67.88(19)
C23 Fe1 C24 40.68(14)
C27 Fe1 C24 108.57(17)
C29 Fe1 C24 164.64(16)
C22 Fe1 C24 68.17(15)
C25 Fe1 C24 153.94(15)
C28 Fe1 C24 127.69(17)
C23 Fe1 C26 106.51(16)
C27 Fe1 C26 40.5(2)
C29 Fe1 C26 67.80(18)
C22 Fe1 C26 124.25(19)
C25 Fe1 C26 40.4(2)
C28 Fe1 C26 68.26(17)
C24 Fe1 C26 120.13(16)
C23 Fe1 C21 68.49(15)
C27 Fe1 C21 156.26(19)
C29 Fe1 C21 108.52(18)
C22 Fe1 C21 40.89(15)
C25 Fe1 C21 125.5(2)
C28 Fe1 C21 121.11(16)
C24 Fe1 C21 68.13(14)
C26 Fe1 C21 162.0(2)
C23 Fe1 C20 68.73(13)
C27 Fe1 C20 121.65(18)
C29 Fe1 C20 127.01(15)
C22 Fe1 C20 68.47(14)
C25 Fe1 C20 163.08(18)
C28 Fe1 C20 109.45(15)
C24 Fe1 C20 40.84(11)
C26 Fe1 C20 155.76(18)
C21 Fe1 C20 40.34(13)
C8 Fe2 C5 68.73(13)
C8 Fe2 C12 106.29(16)
C5 Fe2 C12 154.19(16)
C8 Fe2 C14 160.41(18)
C5 Fe2 C14 107.49(13)
C12 Fe2 C14 68.28(15)
C8 Fe2 C13 123.34(18)
C5 Fe2 C13 119.35(14)
C12 Fe2 C13 40.81(15)
C14 Fe2 C13 40.40(16)
C8 Fe2 C7 40.32(17)
C5 Fe2 C7 68.96(12)
C12 Fe2 C7 124.53(15)
C14 Fe2 C7 158.04(16)
C13 Fe2 C7 160.62(16)
C8 Fe2 C9 40.90(15)
C5 Fe2 C9 40.82(13)
C12 Fe2 C9 118.84(17)
C14 Fe2 C9 123.78(16)
C13 Fe2 C9 105.46(17)
C7 Fe2 C9 68.57(16)
C8 Fe2 C11 120.86(16)
C5 Fe2 C11 163.77(16)
C12 Fe2 C11 40.37(17)
C14 Fe2 C11 68.01(15)
C13 Fe2 C11 68.09(16)
C7 Fe2 C11 109.00(15)
C9 Fe2 C11 154.77(17)
C8 Fe2 C10 156.75(17)
C5 Fe2 C10 126.18(14)
C12 Fe2 C10 68.17(17)
C14 Fe2 C10 40.57(16)
C13 Fe2 C10 68.14(17)
C7 Fe2 C10 122.95(17)
C9 Fe2 C10 161.89(16)
C11 Fe2 C10 40.40(16)
C8 Fe2 C6 68.17(15)
C5 Fe2 C6 40.99(12)
C12 Fe2 C6 162.63(15)
C14 Fe2 C6 122.41(14)
C13 Fe2 C6 156.02(14)
C7 Fe2 C6 40.77(13)
C9 Fe2 C6 68.52(15)
C11 Fe2 C6 127.09(16)
C10 Fe2 C6 110.02(16)
N2 P1 N1 115.59(12)
N2 P1 N5 108.71(14)
N1 P1 N5 109.30(14)
N2 P1 N4 111.42(13)
N1 P1 N4 107.26(14)
N5 P1 N4 103.91(14)
N3 P2 N1 121.74(13)
N3 P2 Cl1 109.86(11)
N1 P2 Cl1 107.24(11)
N3 P2 Cl2 108.82(12)
N1 P2 Cl2 108.62(11)
Cl1 P2 Cl2 97.95(5)
N2 P3 N3 113.84(13)
N2 P3 N7 109.26(13)
N3 P3 N7 110.66(14)
N2 P3 N6 111.72(14)
N3 P3 N6 108.64(15)
N7 P3 N6 102.10(13)
P2 N1 P1 120.11(15)
P3 N2 P1 126.17(15)
P2 N3 P3 121.52(16)
C3 N4 C4 113.2(3)
C3 N4 P1 117.2(2)
C4 N4 P1 116.78(18)
C15 N5 C1 113.4(3)
C15 N5 P1 120.4(3)
C1 N5 P1 113.2(2)
C30 N6 C16 113.1(3)
C30 N6 P3 114.7(2)
C16 N6 P3 117.6(2)
C18 N7 C19 114.9(2)
C18 N7 P3 118.5(2)
C19 N7 P3 117.73(19)
N5 C1 C2 111.1(3)
N5 C1 H1A 109.4
C2 C1 H1A 109.4
N5 C1 H1B 109.4
C2 C1 H1B 109.4
H1A C1 H1B 108.0
C3 C2 C1 111.5(3)
C3 C2 H2A 109.3
C1 C2 H2A 109.3
C3 C2 H2B 109.3
C1 C2 H2B 109.3
H2A C2 H2B 108.0
N4 C3 C2 112.2(3)
N4 C3 H3A 109.2
C2 C3 H3A 109.2
N4 C3 H3B 109.2
C2 C3 H3B 109.2
H3A C3 H3B 107.9
N4 C4 C5 111.7(2)
N4 C4 H4A 109.3
C5 C4 H4A 109.3
N4 C4 H4B 109.3
C5 C4 H4B 109.3
H4A C4 H4B 107.9
C9 C5 C6 107.6(3)
C9 C5 C4 125.3(3)
C6 C5 C4 127.1(3)
C9 C5 Fe2 69.76(18)
C6 C5 Fe2 69.88(17)
C4 C5 Fe2 124.9(2)
C7 C6 C5 108.0(3)
C7 C6 Fe2 69.39(19)
C5 C6 Fe2 69.13(17)
C7 C6 H6 126.0
C5 C6 H6 126.0
Fe2 C6 H6 127.0
C8 C7 C6 108.0(3)
C8 C7 Fe2 69.7(2)
C6 C7 Fe2 69.84(18)
C8 C7 H7 126.0
C6 C7 H7 126.0
Fe2 C7 H7 126.0
C7 C8 C9 108.7(3)
C7 C8 Fe2 70.0(2)
C9 C8 Fe2 69.73(19)
C7 C8 H8 125.7
C9 C8 H8 125.7
Fe2 C8 H8 126.2
C5 C9 C8 107.7(3)
C5 C9 Fe2 69.42(18)
C8 C9 Fe2 69.4(2)
C5 C9 H9 126.1
C8 C9 H9 126.1
Fe2 C9 H9 126.6
C11 C10 C14 107.6(4)
C11 C10 Fe2 69.7(2)
C14 C10 Fe2 69.4(2)
C11 C10 H10 126.2
C14 C10 H10 126.2
Fe2 C10 H10 126.3
C12 C11 C10 108.5(3)
C12 C11 Fe2 69.6(2)
C10 C11 Fe2 69.9(2)
C12 C11 H11 125.7
C10 C11 H11 125.7
Fe2 C11 H11 126.3
C11 C12 C13 107.7(3)
C11 C12 Fe2 70.0(2)
C13 C12 Fe2 69.66(19)
C11 C12 H12 126.1
C13 C12 H12 126.1
Fe2 C12 H12 125.8
C14 C13 C12 107.9(3)
C14 C13 Fe2 69.8(2)
C12 C13 Fe2 69.5(2)
C14 C13 H13 126.1
C12 C13 H13 126.1
Fe2 C13 H13 126.2
C13 C14 C10 108.3(3)
C13 C14 Fe2 69.8(2)
C10 C14 Fe2 70.0(2)
C13 C14 H14 125.9
C10 C14 H14 125.9
Fe2 C14 H14 125.9
N5 C15 H15A 109.5
N5 C15 H15B 109.5
H15A C15 H15B 109.5
N5 C15 H15C 109.5
H15A C15 H15C 109.5
H15B C15 H15C 109.5
N6 C16 C17 110.2(3)
N6 C16 H16A 109.6
C17 C16 H16A 109.6
N6 C16 H16B 109.6
C17 C16 H16B 109.6
H16A C16 H16B 108.1
C16 C17 C18 111.9(3)
C16 C17 H17A 109.2
C18 C17 H17A 109.2
C16 C17 H17B 109.2
C18 C17 H17B 109.2
H17A C17 H17B 107.9
N7 C18 C17 110.4(3)
N7 C18 H18A 109.6
C17 C18 H18A 109.6
N7 C18 H18B 109.6
C17 C18 H18B 109.6
H18A C18 H18B 108.1
N7 C19 C20 110.5(2)
N7 C19 H19A 109.5
C20 C19 H19A 109.5
N7 C19 H19B 109.5
C20 C19 H19B 109.5
H19A C19 H19B 108.1
C21 C20 C24 107.1(3)
C21 C20 C19 126.0(3)
C24 C20 C19 126.9(3)
C21 C20 Fe1 69.26(18)
C24 C20 Fe1 68.93(16)
C19 C20 Fe1 128.7(2)
C20 C21 C22 108.4(3)
C20 C21 Fe1 70.41(18)
C22 C21 Fe1 69.2(2)
C20 C21 H21 125.8
C22 C21 H21 125.8
Fe1 C21 H21 126.2
C23 C22 C21 108.1(3)
C23 C22 Fe1 69.7(2)
C21 C22 Fe1 69.9(2)
C23 C22 H22 125.9
C21 C22 H22 125.9
Fe1 C22 H22 126.1
C22 C23 C24 108.0(3)
C22 C23 Fe1 69.8(2)
C24 C23 Fe1 70.01(18)
C22 C23 H23 126.0
C24 C23 H23 126.0
Fe1 C23 H23 125.7
C23 C24 C20 108.4(3)
C23 C24 Fe1 69.32(18)
C20 C24 Fe1 70.22(16)
C23 C24 H24 125.8
C20 C24 H24 125.8
Fe1 C24 H24 126.3
C29 C25 C26 108.0(4)
C29 C25 Fe1 69.7(2)
C26 C25 Fe1 70.0(2)
C29 C25 H25 126.0
C26 C25 H25 126.0
Fe1 C25 H25 125.8
C25 C26 C27 107.9(4)
C25 C26 Fe1 69.6(2)
C27 C26 Fe1 69.4(2)
C25 C26 H26 126.0
C27 C26 H26 126.0
Fe1 C26 H26 126.6
C26 C27 C28 107.6(4)
C26 C27 Fe1 70.1(3)
C28 C27 Fe1 69.7(2)
C26 C27 H27 126.2
C28 C27 H27 126.2
Fe1 C27 H27 125.6
C29 C28 C27 107.6(4)
C29 C28 Fe1 69.8(2)
C27 C28 Fe1 69.3(2)
C29 C28 H28 126.2
C27 C28 H28 126.2
Fe1 C28 H28 126.3
C28 C29 C25 108.9(4)
C28 C29 Fe1 70.2(2)
C25 C29 Fe1 70.0(2)
C28 C29 H29 125.5
C25 C29 H29 125.5
Fe1 C29 H29 125.9
N6 C30 H30A 109.5
N6 C30 H30B 109.5
H30A C30 H30B 109.5
N6 C30 H30C 109.5
H30A C30 H30C 109.5
H30B C30 H30C 109.5

loop_
_geom_bond_atom_site_label_1
_geom_bond_atom_site_label_2
_geom_bond_distance
Fe1 C20 2.062(3)
Fe1 C21 2.047(3)
Fe1 C22 2.038(4)
Fe1 C23 2.035(3)
Fe1 C24 2.045(3)
Fe1 C25 2.040(4)
Fe1 C26 2.046(4)
Fe1 C27 2.037(4)
Fe1 C28 2.042(4)
Fe1 C29 2.037(4)
Fe2 C5 2.039(3)
Fe2 C6 2.049(3)
Fe2 C7 2.043(3)
Fe2 C8 2.039(3)
Fe2 C9 2.044(3)
Fe2 C10 2.049(4)
Fe2 C11 2.045(3)
Fe2 C12 2.041(3)
Fe2 C13 2.042(3)
Fe2 C14 2.041(3)
P1 N1 1.610(2)
P1 N2 1.594(2)
P1 N4 1.661(2)
P1 N5 1.654(3)
P2 Cl1 2.0296(10)
P2 Cl2 2.0298(11)
P2 N1 1.572(3)
P2 N3 1.549(3)
P3 N2 1.583(2)
P3 N3 1.634(2)
P3 N6 1.660(3)
P3 N7 1.642(2)
N4 C3 1.474(4)
N4 C4 1.474(4)
N5 C1 1.483(4)
N6 C16 1.469(4)
N6 C30 1.467(4)
N7 C18 1.476(4)
N7 C19 1.478(4)
C1 C2 1.531(5)
C1 H1A 0.9700
C1 H1B 0.9700
C2 C3 1.510(5)
C2 H2A 0.9700
C2 H2B 0.9700
C3 H3A 0.9700
C3 H3B 0.9700
C4 H4A 0.9700
C4 H4B 0.9700
C5 C4 1.504(4)
C5 C6 1.431(4)
C6 H6 0.9300
C7 C6 1.426(4)
C7 C8 1.407(6)
C7 H7 0.9300
C8 H8 0.9300
C9 C5 1.424(5)
C9 C8 1.426(5)
C9 H9 0.9300
C10 C11 1.414(6)
C10 C14 1.418(6)
C10 H10 0.9300
C11 H11 0.9300
C12 C11 1.410(6)
C12 H12 0.9300
C13 C12 1.424(5)
C13 C14 1.410(6)
C13 H13 0.9300
C14 H14 0.9300
C15 N5 1.437(5)
C15 H15A 0.9600
C15 H15B 0.9600
C15 H15C 0.9600
C16 C17 1.518(5)
C16 H16A 0.9700
C16 H16B 0.9700
C17 H17A 0.9700
C17 H17B 0.9700
C18 C17 1.523(5)
C18 H18A 0.9700
C18 H18B 0.9700
C19 C20 1.505(4)
C19 H19A 0.9700
C19 H19B 0.9700
C21 C20 1.416(5)
C21 C22 1.427(5)
C21 H21 0.9300
C22 H22 0.9300
C23 C22 1.411(6)
C23 H23 0.9300
C24 C20 1.433(4)
C24 C23 1.418(5)
C24 H24 0.9300
C25 H25 0.9300
C26 C25 1.411(7)
C26 C27 1.414(7)
C26 H26 0.9300
C27 H27 0.9300
C28 C27 1.430(6)
C28 H28 0.9300
C29 C25 1.404(6)
C29 C28 1.397(7)
C29 H29 0.9300
C30 H30A 0.9600
C30 H30B 0.9600
C30 H30C 0.9600

loop_
_geom_torsion_atom_site_label_1
_geom_torsion_atom_site_label_2
_geom_torsion_atom_site_label_3
_geom_torsion_atom_site_label_4
_geom_torsion
N2 P3 N7 C18 -164.3(2)
N3 P3 N7 C18 69.6(3)
N6 P3 N7 C18 -45.9(3)
N2 P3 N7 C19 49.9(3)
N3 P3 N7 C19 -76.2(3)
N6 P3 N7 C19 168.3(2)
C8 Fe2 C13 C14 165.2(2)
C5 Fe2 C13 C14 82.6(2)
C12 Fe2 C13 C14 -119.1(3)
C7 Fe2 C13 C14 -166.4(4)
C9 Fe2 C13 C14 124.4(2)
C11 Fe2 C13 C14 -81.4(2)
C10 Fe2 C13 C14 -37.7(2)
C6 Fe2 C13 C14 52.7(5)
C8 Fe2 C13 C12 -75.6(3)
C5 Fe2 C13 C12 -158.3(2)
C14 Fe2 C13 C12 119.1(3)
C7 Fe2 C13 C12 -47.3(6)
C9 Fe2 C13 C12 -116.5(3)
C11 Fe2 C13 C12 37.8(3)
C10 Fe2 C13 C12 81.5(3)
C6 Fe2 C13 C12 171.8(3)
N2 P1 N4 C3 70.2(3)
N1 P1 N4 C3 -162.4(2)
N5 P1 N4 C3 -46.7(3)
N2 P1 N4 C4 -69.0(2)
N1 P1 N4 C4 58.5(3)
N5 P1 N4 C4 174.2(2)
N2 P3 N6 C30 -59.6(3)
N3 P3 N6 C30 66.8(3)
N7 P3 N6 C30 -176.3(3)
N2 P3 N6 C16 163.7(2)
N3 P3 N6 C16 -69.9(3)
N7 P3 N6 C16 47.0(3)
N3 P3 N2 P1 -10.7(3)
N7 P3 N2 P1 -134.91(19)
N6 P3 N2 P1 112.9(2)
N1 P1 N2 P3 5.0(3)
N5 P1 N2 P3 -118.3(2)
N4 P1 N2 P3 127.75(19)
N3 P2 N1 P1 -7.9(3)
Cl1 P2 N1 P1 -135.54(17)
Cl2 P2 N1 P1 119.55(17)
N2 P1 N1 P2 4.7(3)
N5 P1 N1 P2 127.7(2)
N4 P1 N1 P2 -120.2(2)
C8 Fe2 C9 C5 119.3(3)
C12 Fe2 C9 C5 -159.2(2)
C14 Fe2 C9 C5 -77.2(3)
C13 Fe2 C9 C5 -117.2(2)
C7 Fe2 C9 C5 82.2(2)
C11 Fe2 C9 C5 171.5(3)
C10 Fe2 C9 C5 -50.6(6)
C6 Fe2 C9 C5 38.25(19)
C5 Fe2 C9 C8 -119.3(3)
C12 Fe2 C9 C8 81.6(3)
C14 Fe2 C9 C8 163.5(2)
C13 Fe2 C9 C8 123.5(2)
C7 Fe2 C9 C8 -37.1(2)
C11 Fe2 C9 C8 52.2(5)
C10 Fe2 C9 C8 -169.9(5)
C6 Fe2 C9 C8 -81.0(2)
C5 Fe2 C7 C8 81.5(2)
C12 Fe2 C7 C8 -73.5(3)
C14 Fe2 C7 C8 166.2(3)
C13 Fe2 C7 C8 -37.8(5)
C9 Fe2 C7 C8 37.6(2)
C11 Fe2 C7 C8 -115.6(2)
C10 Fe2 C7 C8 -158.2(2)
C6 Fe2 C7 C8 119.1(3)
C8 Fe2 C7 C6 -119.1(3)
C5 Fe2 C7 C6 -37.6(2)
C12 Fe2 C7 C6 167.4(2)
C14 Fe2 C7 C6 47.1(5)
C13 Fe2 C7 C6 -156.9(4)
C9 Fe2 C7 C6 -81.5(2)
C11 Fe2 C7 C6 125.3(2)
C10 Fe2 C7 C6 82.7(3)
C8 Fe2 C10 C11 43.1(5)
C5 Fe2 C10 C11 167.4(2)
C12 Fe2 C10 C11 -37.3(2)
C14 Fe2 C10 C11 -119.0(3)
C13 Fe2 C10 C11 -81.4(3)
C7 Fe2 C10 C11 80.6(3)
C9 Fe2 C10 C11 -153.8(5)
C6 Fe2 C10 C11 124.2(2)
C8 Fe2 C10 C14 162.0(4)
C5 Fe2 C10 C14 -73.6(3)
C12 Fe2 C10 C14 81.7(2)
C13 Fe2 C10 C14 37.5(2)
C7 Fe2 C10 C14 -160.4(2)
C9 Fe2 C10 C14 -34.9(6)
C11 Fe2 C10 C14 119.0(3)
C6 Fe2 C10 C14 -116.8(2)
C23 Fe1 C21 C20 82.1(2)
C27 Fe1 C21 C20 -48.4(5)
C29 Fe1 C21 C20 -125.9(2)
C22 Fe1 C21 C20 119.6(3)
C25 Fe1 C21 C20 -167.4(2)
C28 Fe1 C21 C20 -83.7(3)
C24 Fe1 C21 C20 38.12(18)
C26 Fe1 C21 C20 159.1(5)
C23 Fe1 C21 C22 -37.5(2)
C27 Fe1 C21 C22 -168.0(4)
C29 Fe1 C21 C22 114.5(3)
C25 Fe1 C21 C22 73.0(3)
C28 Fe1 C21 C22 156.7(3)
C24 Fe1 C21 C22 -81.5(2)
C26 Fe1 C21 C22 39.5(6)
C20 Fe1 C21 C22 -119.6(3)
C6 C7 C8 C9 0.4(4)
Fe2 C7 C8 C9 -59.2(3)
C6 C7 C8 Fe2 59.6(2)
C5 C9 C8 C7 0.3(4)
Fe2 C9 C8 C7 59.3(3)
C5 C9 C8 Fe2 -59.0(2)
C5 Fe2 C8 C7 -82.1(2)
C12 Fe2 C8 C7 124.6(2)
C14 Fe2 C8 C7 -164.6(4)
C13 Fe2 C8 C7 165.9(2)
C9 Fe2 C8 C7 -119.9(3)
C11 Fe2 C8 C7 83.2(3)
C10 Fe2 C8 C7 52.2(5)
C6 Fe2 C8 C7 -37.93(19)
C5 Fe2 C8 C9 37.7(2)
C12 Fe2 C8 C9 -115.5(2)
C14 Fe2 C8 C9 -44.7(5)
C13 Fe2 C8 C9 -74.2(3)
C7 Fe2 C8 C9 119.9(3)
C11 Fe2 C8 C9 -156.9(2)
C10 Fe2 C8 C9 172.1(4)
C6 Fe2 C8 C9 81.9(2)
C8 C9 C5 C6 -0.9(4)
Fe2 C9 C5 C6 -59.9(2)
C8 C9 C5 C4 178.0(3)
Fe2 C9 C5 C4 119.1(3)
C8 C9 C5 Fe2 59.0(2)
C8 Fe2 C5 C9 -37.8(2)
C12 Fe2 C5 C9 45.7(4)
C14 Fe2 C5 C9 121.8(2)
C13 Fe2 C5 C9 79.4(2)
C7 Fe2 C5 C9 -81.2(2)
C11 Fe2 C5 C9 -167.0(5)
C10 Fe2 C5 C9 162.7(2)
C6 Fe2 C5 C9 -118.6(3)
C8 Fe2 C5 C6 80.8(2)
C12 Fe2 C5 C6 164.3(3)
C14 Fe2 C5 C6 -119.6(2)
C13 Fe2 C5 C6 -162.0(2)
C7 Fe2 C5 C6 37.4(2)
C9 Fe2 C5 C6 118.6(3)
C11 Fe2 C5 C6 -48.4(5)
C10 Fe2 C5 C6 -78.8(2)
C8 Fe2 C5 C4 -157.3(3)
C12 Fe2 C5 C4 -73.9(4)
C14 Fe2 C5 C4 2.3(3)
C13 Fe2 C5 C4 -40.1(3)
C7 Fe2 C5 C4 159.3(3)
C9 Fe2 C5 C4 -119.6(4)
C11 Fe2 C5 C4 73.5(6)
C10 Fe2 C5 C4 43.1(3)
C6 Fe2 C5 C4 121.9(4)
C23 Fe1 C26 C25 115.0(3)
C27 Fe1 C26 C25 -119.4(4)
C29 Fe1 C26 C25 -37.6(3)
C22 Fe1 C26 C25 74.2(3)
C28 Fe1 C26 C25 -81.0(3)
C24 Fe1 C26 C25 157.0(2)
C21 Fe1 C26 C25 44.0(6)
C20 Fe1 C26 C25 -170.3(3)
C23 Fe1 C26 C27 -125.6(3)
C29 Fe1 C26 C27 81.8(3)
C22 Fe1 C26 C27 -166.4(3)
C25 Fe1 C26 C27 119.4(4)
C28 Fe1 C26 C27 38.4(3)
C24 Fe1 C26 C27 -83.5(3)
C21 Fe1 C26 C27 163.4(5)
C20 Fe1 C26 C27 -50.9(5)
C27 Fe1 C24 C23 -123.1(2)
C29 Fe1 C24 C23 162.3(6)
C22 Fe1 C24 C23 37.8(2)
C25 Fe1 C24 C23 -45.0(5)
C28 Fe1 C24 C23 -164.8(2)
C26 Fe1 C24 C23 -80.1(3)
C21 Fe1 C24 C23 82.0(2)
C20 Fe1 C24 C23 119.7(3)
C23 Fe1 C24 C20 -119.7(3)
C27 Fe1 C24 C20 117.3(2)
C29 Fe1 C24 C20 42.6(7)
C22 Fe1 C24 C20 -81.9(2)
C25 Fe1 C24 C20 -164.7(4)
C28 Fe1 C24 C20 75.5(2)
C26 Fe1 C24 C20 160.2(2)
C21 Fe1 C24 C20 -37.66(19)
C23 Fe1 C29 C28 -164.6(3)
C27 Fe1 C29 C28 -38.3(3)
C22 Fe1 C29 C28 160.0(2)
C25 Fe1 C29 C28 -119.9(4)
C24 Fe1 C29 C28 42.0(8)
C26 Fe1 C29 C28 -82.2(3)
C21 Fe1 C29 C28 116.6(3)
C20 Fe1 C29 C28 75.6(3)
C23 Fe1 C29 C25 -44.7(6)
C27 Fe1 C29 C25 81.6(4)
C22 Fe1 C29 C25 -80.1(4)
C28 Fe1 C29 C25 119.9(4)
C24 Fe1 C29 C25 161.9(6)
C26 Fe1 C29 C25 37.7(3)
C21 Fe1 C29 C25 -123.4(3)
C20 Fe1 C29 C25 -164.5(3)
C3 N4 C4 C5 76.8(3)
P1 N4 C4 C5 -142.5(2)
C9 C5 C4 N4 67.7(4)
C6 C5 C4 N4 -113.6(3)
Fe2 C5 C4 N4 156.3(2)
N2 P1 N5 C15 152.9(3)
N1 P1 N5 C15 25.9(4)
N4 P1 N5 C15 -88.3(4)
N2 P1 N5 C1 -68.4(3)
N1 P1 N5 C1 164.6(2)
N4 P1 N5 C1 50.4(3)
N1 P2 N3 P3 1.6(3)
Cl1 P2 N3 P3 128.08(18)
Cl2 P2 N3 P3 -125.75(19)
N2 P3 N3 P2 7.1(3)
N7 P3 N3 P2 130.6(2)
N6 P3 N3 P2 -118.1(2)
C14 C13 C12 C11 -0.5(4)
Fe2 C13 C12 C11 -59.9(3)
C14 C13 C12 Fe2 59.4(2)
C8 Fe2 C12 C11 -118.8(3)
C5 Fe2 C12 C11 166.5(3)
C14 Fe2 C12 C11 81.2(3)
C13 Fe2 C12 C11 118.7(4)
C7 Fe2 C12 C11 -78.5(3)
C9 Fe2 C12 C11 -161.2(2)
C10 Fe2 C12 C11 37.3(2)
C6 Fe2 C12 C11 -50.1(6)
C8 Fe2 C12 C13 122.5(3)
C5 Fe2 C12 C13 47.8(4)
C14 Fe2 C12 C13 -37.5(2)
C7 Fe2 C12 C13 162.8(2)
C9 Fe2 C12 C13 80.1(3)
C11 Fe2 C12 C13 -118.7(4)
C10 Fe2 C12 C13 -81.4(3)
C6 Fe2 C12 C13 -168.8(5)
C18 N7 C19 C20 85.5(3)
P3 N7 C19 C20 -127.5(2)
C13 C12 C11 C10 0.4(4)
Fe2 C12 C11 C10 -59.3(3)
C13 C12 C11 Fe2 59.7(3)
C14 C10 C11 C12 -0.1(4)
Fe2 C10 C11 C12 59.1(3)
C14 C10 C11 Fe2 -59.3(2)
C8 Fe2 C11 C12 78.6(3)
C5 Fe2 C11 C12 -158.7(4)
C14 Fe2 C11 C12 -81.9(3)
C13 Fe2 C11 C12 -38.2(2)
C7 Fe2 C11 C12 121.4(2)
C9 Fe2 C11 C12 41.5(5)
C10 Fe2 C11 C12 -119.7(3)
C6 Fe2 C11 C12 163.3(2)
C8 Fe2 C11 C10 -161.7(2)
C5 Fe2 C11 C10 -39.0(6)
C12 Fe2 C11 C10 119.7(3)
C14 Fe2 C11 C10 37.9(2)
C13 Fe2 C11 C10 81.6(3)
C7 Fe2 C11 C10 -118.9(3)
C9 Fe2 C11 C10 161.2(4)
C6 Fe2 C11 C10 -76.9(3)
C25 C29 C28 C27 -0.3(5)
Fe1 C29 C28 C27 59.2(3)
C25 C29 C28 Fe1 -59.4(3)
C23 Fe1 C28 C29 154.6(5)
C27 Fe1 C28 C29 118.9(4)
C22 Fe1 C28 C29 -44.3(5)
C25 Fe1 C28 C29 37.2(3)
C24 Fe1 C28 C29 -167.1(2)
C26 Fe1 C28 C29 80.9(3)
C21 Fe1 C28 C29 -81.9(3)
C20 Fe1 C28 C29 -124.9(3)
C23 Fe1 C28 C27 35.7(7)
C29 Fe1 C28 C27 -118.9(4)
C22 Fe1 C28 C27 -163.2(4)
C25 Fe1 C28 C27 -81.7(3)
C24 Fe1 C28 C27 74.0(3)
C26 Fe1 C28 C27 -38.0(3)
C21 Fe1 C28 C27 159.2(3)
C20 Fe1 C28 C27 116.2(3)
C25 C26 C27 C28 -0.8(5)
Fe1 C26 C27 C28 -59.9(3)
C25 C26 C27 Fe1 59.1(3)
C29 C28 C27 C26 0.6(4)
Fe1 C28 C27 C26 60.2(3)
C29 C28 C27 Fe1 -59.5(3)
C23 Fe1 C27 C26 72.9(3)
C29 Fe1 C27 C26 -81.0(3)
C22 Fe1 C27 C26 38.5(7)
C25 Fe1 C27 C26 -37.5(3)
C28 Fe1 C27 C26 -118.4(4)
C24 Fe1 C27 C26 115.0(3)
C21 Fe1 C27 C26 -167.3(4)
C20 Fe1 C27 C26 158.0(2)
C23 Fe1 C27 C28 -168.7(2)
C29 Fe1 C27 C28 37.4(3)
C22 Fe1 C27 C28 156.9(5)
C25 Fe1 C27 C28 81.0(3)
C24 Fe1 C27 C28 -126.6(3)
C26 Fe1 C27 C28 118.4(4)
C21 Fe1 C27 C28 -48.9(6)
C20 Fe1 C27 C28 -83.5(3)
C15 N5 C1 C2 81.1(4)
P1 N5 C1 C2 -60.6(4)
C22 C21 C20 C24 0.2(4)
Fe1 C21 C20 C24 -58.8(2)
C22 C21 C20 C19 -177.6(3)
Fe1 C21 C20 C19 123.4(3)
C22 C21 C20 Fe1 59.0(3)
C23 C24 C20 C21 0.0(3)
Fe1 C24 C20 C21 59.0(2)
C23 C24 C20 C19 177.8(3)
Fe1 C24 C20 C19 -123.2(3)
C23 C24 C20 Fe1 -59.0(2)
N7 C19 C20 C21 76.2(4)
N7 C19 C20 C24 -101.2(3)
N7 C19 C20 Fe1 167.4(2)
C23 Fe1 C20 C21 -81.4(2)
C27 Fe1 C20 C21 159.3(2)
C29 Fe1 C20 C21 74.1(3)
C22 Fe1 C20 C21 -37.7(2)
C25 Fe1 C20 C21 37.7(6)
C28 Fe1 C20 C21 115.5(2)
C24 Fe1 C20 C21 -118.8(3)
C26 Fe1 C20 C21 -164.4(4)
C23 Fe1 C20 C24 37.4(2)
C27 Fe1 C20 C24 -81.9(3)
C29 Fe1 C20 C24 -167.0(2)
C22 Fe1 C20 C24 81.1(2)
C25 Fe1 C20 C24 156.5(6)
C28 Fe1 C20 C24 -125.7(2)
C26 Fe1 C20 C24 -45.6(4)
C21 Fe1 C20 C24 118.8(3)
C23 Fe1 C20 C19 158.4(3)
C27 Fe1 C20 C19 39.1(3)
C29 Fe1 C20 C19 -46.0(4)
C22 Fe1 C20 C19 -157.9(3)
C25 Fe1 C20 C19 -82.5(6)
C28 Fe1 C20 C19 -4.6(3)
C24 Fe1 C20 C19 121.0(4)
C26 Fe1 C20 C19 75.4(5)
C21 Fe1 C20 C19 -120.2(4)
C12 C13 C14 C10 0.4(4)
Fe2 C13 C14 C10 59.7(2)
C12 C13 C14 Fe2 -59.3(3)
C11 C10 C14 C13 -0.2(4)
Fe2 C10 C14 C13 -59.6(3)
C11 C10 C14 Fe2 59.4(2)
C8 Fe2 C14 C13 -39.4(5)
C5 Fe2 C14 C13 -115.0(2)
C12 Fe2 C14 C13 37.9(2)
C7 Fe2 C14 C13 168.0(3)
C9 Fe2 C14 C13 -73.1(3)
C11 Fe2 C14 C13 81.6(2)
C10 Fe2 C14 C13 119.3(3)
C6 Fe2 C14 C13 -157.5(2)
C8 Fe2 C14 C10 -158.7(4)
C5 Fe2 C14 C10 125.7(2)
C12 Fe2 C14 C10 -81.4(2)
C13 Fe2 C14 C10 -119.3(3)
C7 Fe2 C14 C10 48.7(4)
C9 Fe2 C14 C10 167.7(2)
C11 Fe2 C14 C10 -37.7(2)
C6 Fe2 C14 C10 83.2(2)
C20 C24 C23 C22 -0.2(4)
Fe1 C24 C23 C22 -59.7(2)
C20 C24 C23 Fe1 59.5(2)
C27 Fe1 C23 C22 -164.2(3)
C29 Fe1 C23 C22 -50.6(5)
C25 Fe1 C23 C22 -81.8(3)
C28 Fe1 C23 C22 167.8(5)
C24 Fe1 C23 C22 118.9(3)
C26 Fe1 C23 C22 -123.8(3)
C21 Fe1 C23 C22 37.9(2)
C20 Fe1 C23 C22 81.3(2)
C27 Fe1 C23 C24 76.9(3)
C29 Fe1 C23 C24 -169.5(4)
C22 Fe1 C23 C24 -118.9(3)
C25 Fe1 C23 C24 159.3(2)
C28 Fe1 C23 C24 48.9(6)
C26 Fe1 C23 C24 117.3(2)
C21 Fe1 C23 C24 -81.0(2)
C20 Fe1 C23 C24 -37.57(19)
N5 C1 C2 C3 61.2(4)
C28 C29 C25 C26 -0.2(5)
Fe1 C29 C25 C26 -59.8(3)
C28 C29 C25 Fe1 59.6(3)
C27 C26 C25 C29 0.6(5)
Fe1 C26 C25 C29 59.6(3)
C27 C26 C25 Fe1 -59.0(3)
C23 Fe1 C25 C29 159.1(3)
C27 Fe1 C25 C29 -81.4(3)
C22 Fe1 C25 C29 117.0(3)
C28 Fe1 C25 C29 -37.0(3)
C24 Fe1 C25 C29 -169.2(4)
C26 Fe1 C25 C29 -119.0(4)
C21 Fe1 C25 C29 76.3(4)
C20 Fe1 C25 C29 47.2(7)
C23 Fe1 C25 C26 -81.8(3)
C27 Fe1 C25 C26 37.6(3)
C29 Fe1 C25 C26 119.0(4)
C22 Fe1 C25 C26 -124.0(3)
C28 Fe1 C25 C26 82.0(3)
C24 Fe1 C25 C26 -50.2(6)
C21 Fe1 C25 C26 -164.7(3)
C20 Fe1 C25 C26 166.2(5)
C19 N7 C18 C17 -158.7(3)
P3 N7 C18 C17 54.6(4)
C30 N6 C16 C17 165.7(3)
P3 N6 C16 C17 -56.9(4)
C4 N4 C3 C2 -167.8(3)
P1 N4 C3 C2 51.7(4)
C1 C2 C3 N4 -55.7(4)
C24 C23 C22 C21 0.3(4)
Fe1 C23 C22 C21 -59.5(3)
C24 C23 C22 Fe1 59.9(2)
C20 C21 C22 C23 -0.3(4)
Fe1 C21 C22 C23 59.4(3)
C20 C21 C22 Fe1 -59.7(2)
C27 Fe1 C22 C23 45.2(7)
C29 Fe1 C22 C23 156.7(2)
C25 Fe1 C22 C23 115.0(2)
C28 Fe1 C22 C23 -172.1(3)
C24 Fe1 C22 C23 -37.9(2)
C26 Fe1 C22 C23 74.5(3)
C21 Fe1 C22 C23 -119.3(3)
C20 Fe1 C22 C23 -82.0(2)
C23 Fe1 C22 C21 119.3(3)
C27 Fe1 C22 C21 164.5(5)
C29 Fe1 C22 C21 -84.1(3)
C25 Fe1 C22 C21 -125.7(2)
C28 Fe1 C22 C21 -52.9(5)
C24 Fe1 C22 C21 81.3(2)
C26 Fe1 C22 C21 -166.2(2)
C20 Fe1 C22 C21 37.2(2)
C8 C7 C6 C5 -0.9(4)
Fe2 C7 C6 C5 58.5(2)
C8 C7 C6 Fe2 -59.5(2)
C9 C5 C6 C7 1.1(4)
C4 C5 C6 C7 -177.8(3)
Fe2 C5 C6 C7 -58.7(2)
C9 C5 C6 Fe2 59.8(2)
C4 C5 C6 Fe2 -119.1(3)
C8 Fe2 C6 C7 37.5(2)
C5 Fe2 C6 C7 119.8(3)
C12 Fe2 C6 C7 -36.9(6)
C14 Fe2 C6 C7 -161.1(2)
C13 Fe2 C6 C7 161.3(4)
C9 Fe2 C6 C7 81.7(2)
C11 Fe2 C6 C7 -75.4(3)
C10 Fe2 C6 C7 -117.6(2)
C8 Fe2 C6 C5 -82.3(2)
C12 Fe2 C6 C5 -156.7(5)
C14 Fe2 C6 C5 79.2(2)
C13 Fe2 C6 C5 41.5(5)
C7 Fe2 C6 C5 -119.8(3)
C9 Fe2 C6 C5 -38.10(19)
C11 Fe2 C6 C5 164.8(2)
C10 Fe2 C6 C5 122.6(2)
N6 C16 C17 C18 59.6(4)
N7 C18 C17 C16 -58.2(4)
